data_7223185
loop_
_publ_author_name
'Aitipamula, Srinivasulu'
'Mapp, Lucy K.'
'Wong, Annie B. H.'
'Chow, Pui Shan'
'Tan, Reginald B. H.'

_publ_section_title
;
 Novel pharmaceutical cocrystals of triflusal: crystal engineering and
 physicochemical characterization
;
_journal_issue 48
_journal_name_full CrystEngComm
_journal_page_first 9323
_journal_paper_doi 10.1039/C5CE01756D
_journal_volume 17
_journal_year 2015
_chemical_formula_moiety 'C10 H7 F3 O4, C6 H6 N2 O'
_chemical_formula_sum 'C16 H13 F3 N2 O5'
_chemical_formula_weight 370.28
_chemical_melting_point 406.1
_chemical_name_systematic 'Triflusal-Isonicotinamide cocrystal'
_space_group_crystal_system monoclinic
_space_group_IT_number 13
_space_group_name_Hall '-P 2yc'
_space_group_name_H-M_alt 'P 1 2/c 1'
_symmetry_space_group_name_Hall '-P 2yc'
_symmetry_space_group_name_H-M 'P 1 2/c 1'
_atom_sites_solution_hydrogens mixed
_audit_creation_date 2015-08-30
_audit_creation_method
;
Olex2 1.2
(compiled 2015.01.26 svn.r3150 for OlexSys, GUI svn.r4998)
;
_audit_update_record
;
2015-08-31 deposited with the CCDC.
2015-11-09 downloaded from the CCDC.
;
_cell_angle_alpha 90
_cell_angle_beta 112.506(5)
_cell_angle_gamma 90
_cell_formula_units_Z 4
_cell_length_a 17.345(7)
_cell_length_b 5.1415(17)
_cell_length_c 19.447(7)
_cell_measurement_reflns_used 4030
_cell_measurement_temperature 110
_cell_measurement_theta_max 30.9493
_cell_measurement_theta_min 2.2683
_cell_volume 1602.2(10)
_computing_cell_refinement 'CrystalClear (Rigaku Inc., 2008)'
_computing_data_collection 'CrystalClear (Rigaku Inc., 2008)'
_computing_data_reduction 'CrystalClear (Rigaku Inc., 2008)'
_computing_molecular_graphics 'Olex2 (Dolomanov et al., 2009)'
_computing_publication_material 'Olex2 (Dolomanov et al., 2009)'
_computing_structure_refinement 'ShelXL (Sheldrick, 2008)'
_computing_structure_solution
;
????
;
_diffrn_ambient_temperature 110
_diffrn_detector_area_resol_mean 28.5714
_diffrn_measured_fraction_theta_full 0.992
_diffrn_measured_fraction_theta_max 0.992
_diffrn_measurement_details
;
scan:
    Number of images: 300
               Slice: -110.0000 - 40.0000
         Image width: 0.5000
            Exp time: 10.0000
       Rotation axis: Omega
               Omega: 0.0000
               Kappa: 0.0000
                 Phi: 90.0000
                 XTD: 45.0292
              2theta: -20.2668
scan:
    Number of images: 202
               Slice: -110.0000 - -9.0000
         Image width: 0.5000
            Exp time: 10.0000
       Rotation axis: Omega
               Omega: 0.0000
               Kappa: -70.0000
                 Phi: 0.0000
                 XTD: 45.0292
              2theta: -20.2668
scan:
    Number of images: 182
               Slice: -61.0000 - 30.0000
         Image width: 0.5000
            Exp time: 10.0000
       Rotation axis: Omega
               Omega: 0.0000
               Kappa: 70.0000
                 Phi: 90.0000
                 XTD: 45.0292
              2theta: -20.2668
;
_diffrn_measurement_device
;
Saturn70 (2x2 bin mode)
;
_diffrn_measurement_device_details
;
AFC12 (Right): Kappa 3 circle
;
_diffrn_measurement_device_type 'Rigaku Saturn 70 CCD area detector'
_diffrn_measurement_method dtprofit.ref
_diffrn_orient_matrix_type d*Trek
_diffrn_orient_matrix_UB_11 0.0105
_diffrn_orient_matrix_UB_12 0.0469
_diffrn_orient_matrix_UB_13 -0.0398
_diffrn_orient_matrix_UB_21 -0.0361
_diffrn_orient_matrix_UB_22 -0.1188
_diffrn_orient_matrix_UB_23 -0.1497
_diffrn_orient_matrix_UB_31 -0.0462
_diffrn_orient_matrix_UB_32 0.0288
_diffrn_orient_matrix_UB_33 -0.0117
_diffrn_radiation_detector CCD
_diffrn_radiation_monochromator 'Graphite Monochromator'
_diffrn_radiation_type MoK\a
_diffrn_radiation_wavelength 0.71075
_diffrn_reflns_av_R_equivalents 0.0264
_diffrn_reflns_av_unetI/netI 0.0317
_diffrn_reflns_laue_measured_fraction_full 0.992
_diffrn_reflns_laue_measured_fraction_max 0.992
_diffrn_reflns_limit_h_max 22
_diffrn_reflns_limit_h_min -22
_diffrn_reflns_limit_k_max 6
_diffrn_reflns_limit_k_min -6
_diffrn_reflns_limit_l_max 24
_diffrn_reflns_limit_l_min -25
_diffrn_reflns_number 10874
_diffrn_reflns_point_group_measured_fraction_full 0.992
_diffrn_reflns_point_group_measured_fraction_max 0.992
_diffrn_reflns_theta_full 25.242
_diffrn_reflns_theta_max 27.463
_diffrn_reflns_theta_min 2.994
_diffrn_source 'Sealed Tube'
_diffrn_source_current 40.0000
_diffrn_source_power 2.0000
_diffrn_source_voltage 50.0000
_exptl_absorpt_coefficient_mu 0.137
_exptl_absorpt_correction_T_max 1.000
_exptl_absorpt_correction_T_min 0.886
_exptl_absorpt_correction_type multi-scan
_exptl_absorpt_process_details 'R. H. Blessing, Acta Cryst. 1995 A51, 33-38'
_exptl_crystal_colour Colorless
_exptl_crystal_density_diffrn 1.535
_exptl_crystal_description Prism
_exptl_crystal_F_000 760
_exptl_crystal_recrystallization_method 'Re-crystallisation from solvent: Tetrahydrofuran'
_exptl_crystal_size_max 0.2
_exptl_crystal_size_mid 0.2
_exptl_crystal_size_min 0.2
_refine_diff_density_max 0.289
_refine_diff_density_min -0.341
_refine_diff_density_rms 0.061
_refine_ls_extinction_method none
_refine_ls_goodness_of_fit_ref 1.108
_refine_ls_hydrogen_treatment mixed
_refine_ls_matrix_type full
_refine_ls_number_parameters 293
_refine_ls_number_reflns 3648
_refine_ls_number_restraints 1
_refine_ls_restrained_S_all 1.108
_refine_ls_R_factor_all 0.0686
_refine_ls_R_factor_gt 0.0559
_refine_ls_shift/su_max 0.000
_refine_ls_shift/su_mean 0.000
_refine_ls_structure_factor_coef Fsqd
_refine_ls_weighting_details 'w=1/[\s^2^(Fo^2^)+(0.1010P)^2^+0.2281P] where P=(Fo^2^+2Fc^2^)/3'
_refine_ls_weighting_scheme calc
_refine_ls_wR_factor_gt 0.1566
_refine_ls_wR_factor_ref 0.1782
_reflns_Friedel_coverage 0.000
_reflns_number_gt 3078
_reflns_number_total 3648
_reflns_threshold_expression 'I > 2\s(I)'
_cod_data_source_file c5ce01756d2.cif
_cod_data_source_block TRFL-INA
_cod_depositor_comments 'Adding full bibliography for 7223184--7223189.cif.'
_cod_database_code 7223185
_shelxl_version_number 2013-4
_shelx_space_group_comment
;
The symmetry employed for this shelxl refinement is uniquely defined
by the following loop, which should always be used as a source of
symmetry information in preference to the above space-group names.
They are only intended as comments.
;
_diffrn_number_total 5004
_olex2_refinement_description
;
1. Fixed Uiso
 At 1.2 times of:
  All C(H) groups
 At 1.5 times of:
  All C(H,H,H,H,H,H) groups
2. Restrained distances
 O4-H4
 0.84 with sigma of 0.02
3. Others
 Sof(H1BD)=Sof(H1BE)=Sof(H1BF)=Sof(O1A)=Sof(O2A)=Sof(C2A)=Sof(C3A)=Sof(C8A)=
 Sof(H8A)=1-FVAR(1)
 Sof(O2)=Sof(C8)=Sof(H8)=Sof(C3)=Sof(O1)=Sof(H1AA)=Sof(H1AB)=Sof(H1AC)=Sof(C2)=
 FVAR(1)
4.a Me refined with riding coordinates:
 C1(H1AA,H1AB,H1AC), C1(H1BD,H1BE,H1BF)
4.b Aromatic/amide H refined with riding coordinates:
 C16(H16), C14(H14), C15(H15), C13(H13), C6(H6), C5(H5), C8(H8), C8A(H8A)
;
_olex2_submission_special_instructions 'No special instructions were received'

loop_
_space_group_symop_operation_xyz
'x, y, z'
'-x, y, -z+1/2'
'-x, -y, -z'
'x, -y, z-1/2'

loop_
_atom_site_label
_atom_site_type_symbol
_atom_site_fract_x
_atom_site_fract_y
_atom_site_fract_z
_atom_site_U_iso_or_equiv
_atom_site_adp_type
_atom_site_occupancy
_atom_site_site_symmetry_order
_atom_site_calc_flag
_atom_site_refinement_flags_posn
_atom_site_refinement_flags_occupancy
_atom_site_disorder_assembly
_atom_site_disorder_group
O3 O 0.62965(7) 0.6879(2) 0.34541(7) 0.0321(3) Uani 1 1 d . . . .
N12 N 0.33881(9) 0.0748(3) 0.27788(8) 0.0283(3) Uani 1 1 d . . . .
O4 O 0.73753(8) 0.7058(3) 0.31023(8) 0.0354(3) Uani 1 1 d D . . .
O11 O 0.42027(8) 0.7683(2) 0.46920(7) 0.0341(3) Uani 1 1 d . . . .
N11 N 0.52582(9) 0.8037(3) 0.42908(9) 0.0290(3) Uani 1 1 d . . . .
F3 F 0.83129(8) -0.3281(2) 0.58580(7) 0.0500(4) Uani 1 1 d . . . .
F2 F 0.94761(9) -0.2053(3) 0.58215(8) 0.0604(4) Uani 1 1 d . . . .
C12 C 0.41740(10) 0.4776(3) 0.37385(9) 0.0258(4) Uani 1 1 d . . . .
F1 F 0.89395(9) -0.0006(2) 0.64864(7) 0.0529(4) Uani 1 1 d . . . .
C4 C 0.74687(11) 0.4152(4) 0.40757(10) 0.0306(4) Uani 1 1 d . . . .
C16 C 0.34441(11) 0.3684(4) 0.37453(10) 0.0316(4) Uani 1 1 d . . . .
H16 H 0.3207 0.4299 0.4082 0.038 Uiso 1 1 calc R . . .
C14 C 0.40888(10) 0.1804(3) 0.27690(10) 0.0300(4) Uani 1 1 d . . . .
H14 H 0.4314 0.1149 0.2428 0.036 Uiso 1 1 calc R . . .
C11 C 0.45581(10) 0.6962(3) 0.42812(9) 0.0255(4) Uani 1 1 d . . . .
C15 C 0.30674(12) 0.1687(4) 0.32546(10) 0.0339(4) Uani 1 1 d . . . .
H15 H 0.2564 0.0958 0.3255 0.041 Uiso 1 1 calc R . . .
C9 C 0.69936(10) 0.6171(3) 0.35078(10) 0.0283(4) Uani 1 1 d . . . .
C13 C 0.44972(10) 0.3824(4) 0.32405(10) 0.0295(4) Uani 1 1 d . . . .
H13 H 0.4993 0.4543 0.3221 0.035 Uiso 1 1 calc R . . .
C6 C 0.74842(11) 0.1212(4) 0.50468(11) 0.0357(4) Uani 1 1 d . . . .
H6 H 0.7198 0.0422 0.5323 0.043 Uiso 1 1 calc R . . .
C5 C 0.70774(11) 0.3002(4) 0.44930(11) 0.0342(4) Uani 1 1 d . . . .
H5 H 0.6515 0.3445 0.4400 0.041 Uiso 1 1 calc R . . .
C7 C 0.83020(11) 0.0586(3) 0.51949(10) 0.0319(4) Uani 1 1 d . . . .
C10 C 0.87641(12) -0.1193(4) 0.58321(11) 0.0339(4) Uani 1 1 d . . . .
O2 O 0.88459(13) 0.5197(4) 0.40213(14) 0.0301(6) Uani 0.614(4) 1 d . P A 1
C8 C 0.8779(2) 0.1999(8) 0.4875(2) 0.0300(8) Uani 0.614(4) 1 d . P A 1
H8 H 0.9364 0.1745 0.5037 0.036 Uiso 0.614(4) 1 calc R P A 1
C3 C 0.8366(2) 0.3771(7) 0.4318(2) 0.0268(7) Uani 0.614(4) 1 d . P A 1
O1 O 0.85013(15) 0.2412(5) 0.30547(13) 0.0412(7) Uani 0.614(4) 1 d . P A 1
C1 C 0.92296(15) 0.6210(5) 0.30132(14) 0.0531(6) Uani 1 1 d . . . .
H1AA H 0.9448 0.7693 0.3348 0.080 Uiso 0.614(4) 1 calc R P A 1
H1AB H 0.8824 0.6827 0.2535 0.080 Uiso 0.614(4) 1 calc R P A 1
H1AC H 0.9690 0.5328 0.2935 0.080 Uiso 0.614(4) 1 calc R P A 1
H1BD H 0.8971 0.5002 0.2599 0.080 Uiso 0.386(4) 1 calc R P A 2
H1BE H 0.9838 0.6133 0.3173 0.080 Uiso 0.386(4) 1 calc R P A 2
H1BF H 0.9037 0.7982 0.2852 0.080 Uiso 0.386(4) 1 calc R P A 2
C2 C 0.8824(2) 0.4401(9) 0.3343(2) 0.0321(8) Uani 0.614(4) 1 d . P A 1
O1A O 0.9235(2) 0.6667(8) 0.4205(2) 0.0440(11) Uani 0.386(4) 1 d . P A 2
O2A O 0.8485(2) 0.3315(7) 0.3535(2) 0.0316(10) Uani 0.386(4) 1 d . P A 2
C2A C 0.8996(4) 0.5481(14) 0.3635(5) 0.0390(14) Uani 0.386(4) 1 d . P A 2
C3A C 0.8156(3) 0.2888(12) 0.4066(3) 0.0264(10) Uani 0.386(4) 1 d . P A 2
C8A C 0.8589(4) 0.1144(13) 0.4637(3) 0.0286(12) Uani 0.386(4) 1 d . P A 2
H8A H 0.9084 0.0337 0.4641 0.034 Uiso 0.386(4) 1 calc R P A 2
H11A H 0.5526(14) 0.749(4) 0.3993(12) 0.034(5) Uiso 1 1 d . . . .
H11B H 0.5450(14) 0.934(5) 0.4598(13) 0.042(6) Uiso 1 1 d . . . .
H4 H 0.708(2) 0.830(6) 0.2809(19) 0.120(14) Uiso 1 1 d D . . .

loop_
_atom_site_aniso_label
_atom_site_aniso_U_11
_atom_site_aniso_U_22
_atom_site_aniso_U_33
_atom_site_aniso_U_23
_atom_site_aniso_U_13
_atom_site_aniso_U_12
O3 0.0268(6) 0.0349(7) 0.0358(7) 0.0029(5) 0.0134(5) 0.0037(5)
N12 0.0260(7) 0.0289(7) 0.0284(7) -0.0014(6) 0.0083(6) -0.0021(6)
O4 0.0295(6) 0.0390(7) 0.0413(8) 0.0163(6) 0.0174(6) 0.0077(5)
O11 0.0341(7) 0.0347(7) 0.0372(7) -0.0091(5) 0.0178(6) -0.0067(5)
N11 0.0273(7) 0.0276(7) 0.0331(8) -0.0053(6) 0.0126(6) -0.0037(6)
F3 0.0530(8) 0.0369(6) 0.0503(8) 0.0146(5) 0.0086(6) -0.0053(5)
F2 0.0477(7) 0.0778(10) 0.0633(9) 0.0382(7) 0.0297(7) 0.0314(7)
C12 0.0238(8) 0.0244(7) 0.0258(8) 0.0016(6) 0.0059(6) 0.0004(6)
F1 0.0685(9) 0.0480(7) 0.0318(6) 0.0011(5) 0.0076(6) 0.0027(6)
C4 0.0316(9) 0.0310(8) 0.0320(9) 0.0048(7) 0.0154(7) 0.0050(7)
C16 0.0330(9) 0.0351(9) 0.0303(9) -0.0051(7) 0.0161(7) -0.0054(7)
C14 0.0263(8) 0.0310(9) 0.0330(9) -0.0029(7) 0.0118(7) 0.0000(7)
C11 0.0241(7) 0.0242(7) 0.0271(8) 0.0027(6) 0.0087(6) 0.0021(6)
C15 0.0322(9) 0.0368(9) 0.0344(9) -0.0054(7) 0.0147(7) -0.0104(7)
C9 0.0262(8) 0.0286(8) 0.0315(9) -0.0003(7) 0.0127(7) 0.0007(7)
C13 0.0235(8) 0.0318(8) 0.0332(9) -0.0022(7) 0.0108(7) -0.0019(7)
C6 0.0297(9) 0.0425(10) 0.0359(10) 0.0088(8) 0.0138(7) -0.0039(8)
C5 0.0238(8) 0.0405(10) 0.0379(10) 0.0049(8) 0.0113(7) -0.0006(7)
C7 0.0334(9) 0.0302(8) 0.0336(9) 0.0043(7) 0.0145(8) 0.0052(7)
C10 0.0332(9) 0.0347(9) 0.0346(9) 0.0033(8) 0.0138(7) 0.0007(8)
O2 0.0253(11) 0.0312(12) 0.0332(13) 0.0029(9) 0.0107(10) -0.0011(9)
C8 0.0245(16) 0.0313(19) 0.032(2) -0.0023(14) 0.0091(14) 0.0016(13)
C3 0.0255(16) 0.0289(16) 0.0261(17) -0.0026(13) 0.0099(13) -0.0031(13)
O1 0.0415(13) 0.0441(13) 0.0384(15) -0.0007(10) 0.0156(10) 0.0013(10)
C1 0.0475(12) 0.0613(14) 0.0602(14) 0.0227(12) 0.0316(11) 0.0123(11)
C2 0.0263(16) 0.039(2) 0.0330(19) 0.0088(16) 0.0141(14) 0.0069(15)
O1A 0.034(2) 0.049(2) 0.045(2) 0.0056(18) 0.0099(16) -0.0066(18)
O2A 0.0324(17) 0.0366(18) 0.032(2) 0.0052(15) 0.0187(15) 0.0036(15)
C2A 0.029(3) 0.039(3) 0.049(4) 0.014(3) 0.015(3) 0.005(3)
C3A 0.024(2) 0.032(3) 0.024(3) 0.000(2) 0.010(2) -0.002(2)
C8A 0.027(3) 0.034(3) 0.028(3) 0.004(2) 0.014(2) 0.005(2)

loop_
_atom_type_symbol
_atom_type_description
_atom_type_scat_dispersion_real
_atom_type_scat_dispersion_imag
_atom_type_scat_source
C C 0.0033 0.0016 'International Tables Vol C Tables 4.2.6.8 and 6.1.1.4'
H H 0.0000 0.0000 'International Tables Vol C Tables 4.2.6.8 and 6.1.1.4'
F F 0.0171 0.0103 'International Tables Vol C Tables 4.2.6.8 and 6.1.1.4'
N N 0.0061 0.0033 'International Tables Vol C Tables 4.2.6.8 and 6.1.1.4'
O O 0.0106 0.0060 'International Tables Vol C Tables 4.2.6.8 and 6.1.1.4'

loop_
_geom_angle_atom_site_label_1
_geom_angle_atom_site_label_2
_geom_angle_atom_site_label_3
_geom_angle
C14 N12 C15 118.92(15)
C9 O4 H4 111(3)
C11 N11 H11A 123.3(14)
C11 N11 H11B 115.8(14)
H11A N11 H11B 121(2)
C16 C12 C11 116.98(15)
C13 C12 C16 118.65(16)
C13 C12 C11 124.37(15)
C5 C4 C9 118.22(15)
C5 C4 C3 117.3(2)
C3 C4 C9 123.05(19)
C3A C4 C9 123.5(3)
C3A C4 C5 115.8(3)
C12 C16 H16 120.5
C15 C16 C12 118.98(16)
C15 C16 H16 120.5
N12 C14 H14 119.0
N12 C14 C13 122.08(16)
C13 C14 H14 119.0
O11 C11 N11 123.02(16)
O11 C11 C12 118.56(15)
N11 C11 C12 118.42(15)
N12 C15 C16 122.20(16)
N12 C15 H15 118.9
C16 C15 H15 118.9
O3 C9 O4 124.15(16)
O3 C9 C4 120.66(15)
O4 C9 C4 115.19(14)
C12 C13 C14 119.16(15)
C12 C13 H13 120.4
C14 C13 H13 120.4
C5 C6 H6 120.1
C7 C6 H6 120.1
C7 C6 C5 119.74(17)
C4 C5 C6 121.63(16)
C4 C5 H5 119.2
C6 C5 H5 119.2
C6 C7 C10 119.87(16)
C6 C7 C8 121.3(2)
C6 C7 C8A 116.0(3)
C8 C7 C10 117.3(2)
C8A C7 C10 122.3(3)
F3 C10 C7 112.57(16)
F2 C10 F3 107.18(16)
F2 C10 F1 107.13(16)
F2 C10 C7 113.48(15)
F1 C10 F3 104.67(15)
F1 C10 C7 111.27(16)
C2 O2 C3 116.2(3)
C7 C8 H8 121.1
C3 C8 C7 117.9(3)
C3 C8 H8 121.1
O2 C3 C4 122.1(3)
C8 C3 C4 120.6(3)
C8 C3 O2 117.3(3)
H1AA C1 H1AB 109.5
H1AA C1 H1AC 109.5
H1AB C1 H1AC 109.5
H1BD C1 H1BE 109.5
H1BD C1 H1BF 109.5
H1BE C1 H1BF 109.5
C2 C1 H1AA 109.5
C2 C1 H1AB 109.5
C2 C1 H1AC 109.5
C2A C1 H1BD 109.5
C2A C1 H1BE 109.5
C2A C1 H1BF 109.5
O2 C2 C1 113.2(4)
O1 C2 O2 122.9(3)
O1 C2 C1 123.9(4)
C3A O2A C2A 116.7(6)
O1A C2A C1 122.0(6)
O1A C2A O2A 121.1(7)
O2A C2A C1 116.9(7)
C4 C3A O2A 123.4(4)
C4 C3A C8A 120.0(4)
O2A C3A C8A 116.5(4)
C7 C8A C3A 120.6(5)
C7 C8A H8A 119.7
C3A C8A H8A 119.7

loop_
_geom_bond_atom_site_label_1
_geom_bond_atom_site_label_2
_geom_bond_distance
O3 C9 1.228(2)
N12 C14 1.338(2)
N12 C15 1.339(2)
O4 C9 1.292(2)
O4 H4 0.877(19)
O11 C11 1.238(2)
N11 C11 1.328(2)
N11 H11A 0.91(2)
N11 H11B 0.87(3)
F3 C10 1.341(2)
F2 C10 1.319(2)
C12 C16 1.390(2)
C12 C11 1.511(2)
C12 C13 1.381(2)
F1 C10 1.337(2)
C4 C9 1.510(2)
C4 C5 1.375(2)
C4 C3 1.456(4)
C4 C3A 1.364(5)
C16 H16 0.9500
C16 C15 1.384(2)
C14 H14 0.9500
C14 C13 1.387(2)
C15 H15 0.9500
C13 H13 0.9500
C6 H6 0.9500
C6 C5 1.387(3)
C6 C7 1.373(3)
C5 H5 0.9500
C7 C10 1.501(2)
C7 C8 1.411(4)
C7 C8A 1.386(6)
O2 C3 1.389(4)
O2 C2 1.368(5)
C8 H8 0.9500
C8 C3 1.388(5)
O1 C2 1.197(5)
C1 H1AA 0.9800
C1 H1AB 0.9800
C1 H1AC 0.9800
C1 H1BD 0.9800
C1 H1BE 0.9800
C1 H1BF 0.9800
C1 C2 1.455(5)
C1 C2A 1.465(8)
O1A C2A 1.192(10)
O2A C2A 1.389(8)
O2A C3A 1.374(6)
C3A C8A 1.401(7)
C8A H8A 0.9500

loop_
_geom_hbond_atom_site_label_D
_geom_hbond_atom_site_label_H
_geom_hbond_atom_site_label_A
_geom_hbond_distance_DH
_geom_hbond_distance_HA
_geom_hbond_distance_DA
_geom_hbond_angle_DHA
_geom_hbond_site_symmetry_A
N11 H11A O3 0.91(2) 2.01(2) 2.914(2) 168(2) .
N11 H11B O11 0.87(3) 1.99(3) 2.866(2) 175(2) 3_676
O4 H4 N12 0.877(19) 1.686(19) 2.5596(19) 174(4) 2_665

loop_
_geom_torsion_atom_site_label_1
_geom_torsion_atom_site_label_2
_geom_torsion_atom_site_label_3
_geom_torsion_atom_site_label_4
_geom_torsion
N12 C14 C13 C12 0.2(3)
C12 C16 C15 N12 0.8(3)
C4 C3A C8A C7 3.3(9)
C16 C12 C11 O11 -0.9(2)
C16 C12 C11 N11 179.66(15)
C16 C12 C13 C14 -0.5(3)
C14 N12 C15 C16 -1.1(3)
C11 C12 C16 C15 179.59(16)
C11 C12 C13 C14 179.95(15)
C15 N12 C14 C13 0.6(3)
C9 C4 C5 C6 -177.26(17)
C9 C4 C3 O2 -2.2(5)
C9 C4 C3 C8 175.9(3)
C9 C4 C3A O2A -0.3(8)
C9 C4 C3A C8A 176.5(4)
C13 C12 C16 C15 0.0(3)
C13 C12 C11 O11 178.67(16)
C13 C12 C11 N11 -0.8(2)
C6 C7 C10 F3 45.0(3)
C6 C7 C10 F2 166.93(18)
C6 C7 C10 F1 -72.2(2)
C6 C7 C8 C3 -10.0(5)
C6 C7 C8A C3A 17.7(7)
C5 C4 C9 O3 4.4(3)
C5 C4 C9 O4 -175.86(16)
C5 C4 C3 O2 -168.4(3)
C5 C4 C3 C8 9.6(5)
C5 C4 C3A O2A 161.5(5)
C5 C4 C3A C8A -21.7(7)
C5 C6 C7 C10 175.30(18)
C5 C6 C7 C8 9.6(4)
C5 C6 C7 C8A -19.7(4)
C7 C6 C5 C4 1.0(3)
C7 C8 C3 C4 0.2(5)
C7 C8 C3 O2 178.4(3)
C10 C7 C8 C3 -176.0(3)
C10 C7 C8A C3A -177.7(4)
C8 C7 C10 F3 -148.8(2)
C8 C7 C10 F2 -26.8(3)
C8 C7 C10 F1 94.1(3)
C8 C7 C8A C3A -90.8(9)
C3 C4 C9 O3 -161.7(2)
C3 C4 C9 O4 18.0(3)
C3 C4 C5 C6 -10.3(3)
C3 C4 C3A O2A -98.3(9)
C3 C4 C3A C8A 78.4(7)
C3 O2 C2 O1 -9.2(4)
C3 O2 C2 C1 170.7(2)
C2 O2 C3 C4 -79.5(4)
C2 O2 C3 C8 102.3(4)
C2 C1 C2A O1A 173.5(9)
C2 C1 C2A O2A -5.8(3)
O2A C3A C8A C7 -179.8(6)
C2A C1 C2 O2 2.3(4)
C2A C1 C2 O1 -177.8(7)
C2A O2A C3A C4 80.9(7)
C2A O2A C3A C8A -95.9(6)
C3A C4 C9 O3 165.8(4)
C3A C4 C9 O4 -14.5(4)
C3A C4 C5 C6 19.9(4)
C3A C4 C3 O2 97.9(7)
C3A C4 C3 C8 -84.0(7)
C3A O2A C2A C1 -169.6(4)
C3A O2A C2A O1A 11.0(7)
C8A C7 C10 F3 -119.1(4)
C8A C7 C10 F2 2.9(4)
C8A C7 C10 F1 123.8(4)
C8A C7 C8 C3 75.8(7)
